data_7105407
loop_
_publ_author_name
'Harada, Jun'
'Kawazoe, Yuta'
'Ogawa, Keiichiro'

_publ_section_title
;
 Photochromism of spiropyrans and spirooxazines in the solid state: low
 temperature enhances photocoloration
;
_journal_issue 15
_journal_name_full 'Chemical Communications'
_journal_page_first 2593
_journal_paper_doi 10.1039/b925514a
_journal_volume 46
_journal_year 2010
_chemical_formula_sum 'C23 H21 N O'
_chemical_formula_weight 327.41
_chemical_melting_point 451.4
_chemical_name_systematic
;
1,3,3-Trimethylspiro[indoline-2,3'-[3H]-naphtho[2,1-b]pyran]
;
_space_group_IT_number 14
_symmetry_cell_setting monoclinic
_symmetry_space_group_name_Hall '-P 2yn'
_symmetry_space_group_name_H-M 'P 1 21/n 1'
_atom_sites_solution_hydrogens difmap
_atom_sites_solution_primary direct
_audit_creation_method SHELXL-97
_cell_angle_alpha 90.00
_cell_angle_beta 103.501(2)
_cell_angle_gamma 90.00
_cell_formula_units_Z 4
_cell_length_a 14.6137(12)
_cell_length_b 6.3473(5)
_cell_length_c 19.4928(16)
_cell_measurement_reflns_used 4378
_cell_measurement_temperature 300
_cell_measurement_theta_max 25.6
_cell_measurement_theta_min 2.9
_cell_volume 1758.1(2)
_computing_cell_refinement 'SAINT (Bruker, 1998)'
_computing_data_collection 'SMART (Bruker, 1998)'
_computing_data_reduction SAINT
_computing_molecular_graphics 'SHELXTL (Sheldrick, 2008)'
_computing_publication_material SHELXTL
_computing_structure_refinement 'SHELXL-97 (Sheldrick, 2008)'
_computing_structure_solution 'SHELXS-97 (Sheldrick, 2008)'
_diffrn_ambient_temperature 300
_diffrn_detector_area_resol_mean 8.192
_diffrn_measured_fraction_theta_full 0.998
_diffrn_measured_fraction_theta_max 0.998
_diffrn_measurement_device_type 'Bruker SMART 1000 CCD diffractometer'
_diffrn_measurement_method \w_scan
_diffrn_radiation_monochromator graphite
_diffrn_radiation_source 'fine-focus sealed tube'
_diffrn_radiation_type MoK\a
_diffrn_radiation_wavelength 0.71073
_diffrn_reflns_av_R_equivalents 0.0382
_diffrn_reflns_av_sigmaI/netI 0.0315
_diffrn_reflns_limit_h_max 20
_diffrn_reflns_limit_h_min -20
_diffrn_reflns_limit_k_max 8
_diffrn_reflns_limit_k_min -8
_diffrn_reflns_limit_l_max 27
_diffrn_reflns_limit_l_min -27
_diffrn_reflns_number 26272
_diffrn_reflns_theta_full 30.02
_diffrn_reflns_theta_max 30.02
_diffrn_reflns_theta_min 1.58
_diffrn_standards_decay_% 0
_exptl_absorpt_coefficient_mu 0.075
_exptl_absorpt_correction_T_max 0.9925
_exptl_absorpt_correction_T_min 0.9852
_exptl_absorpt_correction_type multi-scan
_exptl_absorpt_process_details 'SADABS (Sheldrick, 2002)'
_exptl_crystal_colour pale_pink
_exptl_crystal_density_diffrn 1.237
_exptl_crystal_density_method 'not measured'
_exptl_crystal_description block
_exptl_crystal_F_000 696
_exptl_crystal_size_max 0.20
_exptl_crystal_size_mid 0.20
_exptl_crystal_size_min 0.10
_refine_diff_density_max 0.270
_refine_diff_density_min -0.160
_refine_diff_density_rms 0.038
_refine_ls_extinction_method none
_refine_ls_goodness_of_fit_ref 1.024
_refine_ls_hydrogen_treatment refall
_refine_ls_matrix_type full
_refine_ls_number_parameters 310
_refine_ls_number_reflns 5123
_refine_ls_number_restraints 0
_refine_ls_restrained_S_all 1.024
_refine_ls_R_factor_all 0.1021
_refine_ls_R_factor_gt 0.0531
_refine_ls_shift/su_max 0.000
_refine_ls_shift/su_mean 0.000
_refine_ls_structure_factor_coef Fsqd
_refine_ls_weighting_details 'calc w=1/[\s^2^(Fo^2^)+(0.0706P)^2^+0.3652P] where P=(Fo^2^+2Fc^2^)/3'
_refine_ls_weighting_scheme calc
_refine_ls_wR_factor_gt 0.1313
_refine_ls_wR_factor_ref 0.1588
_reflns_number_gt 2984
_reflns_number_total 5123
_reflns_threshold_expression >2sigma(I)
_cod_data_source_file b925514a.txt
_cod_data_source_block SNP_rt
_cod_original_sg_symbol_H-M P_1_21/n_1
_cod_database_code 7105407

loop_
_symmetry_equiv_pos_as_xyz
'x, y, z'
'-x+1/2, y+1/2, -z+1/2'
'-x, -y, -z'
'x-1/2, -y-1/2, z-1/2'

loop_
_atom_site_label
_atom_site_type_symbol
_atom_site_fract_x
_atom_site_fract_y
_atom_site_fract_z
_atom_site_U_iso_or_equiv
_atom_site_adp_type
_atom_site_occupancy
_atom_site_symmetry_multiplicity
_atom_site_calc_flag
_atom_site_refinement_flags
_atom_site_disorder_assembly
_atom_site_disorder_group
C1 C 0.55334(10) 0.3057(2) 0.13611(8) 0.0376(3) Uani 1 1 d . . .
C2 C 0.58456(12) 0.4711(3) 0.09940(10) 0.0495(4) Uani 1 1 d . . .
C3 C 0.67438(13) 0.4701(3) 0.09137(10) 0.0525(5) Uani 1 1 d . . .
C4 C 0.73766(11) 0.3059(3) 0.11867(8) 0.0430(4) Uani 1 1 d . . .
C5 C 0.83067(13) 0.3006(3) 0.10890(10) 0.0536(5) Uani 1 1 d . . .
C6 C 0.88985(13) 0.1411(4) 0.13525(10) 0.0596(5) Uani 1 1 d . . .
C7 C 0.85944(13) -0.0223(4) 0.17300(11) 0.0610(5) Uani 1 1 d . . .
C8 C 0.77038(12) -0.0224(3) 0.18322(10) 0.0505(4) Uani 1 1 d . . .
C9 C 0.70633(10) 0.1402(3) 0.15658(8) 0.0381(3) Uani 1 1 d . . .
C10 C 0.61214(10) 0.1441(2) 0.16561(8) 0.0366(3) Uani 1 1 d . . .
C11 C 0.57465(12) -0.0076(3) 0.20781(9) 0.0447(4) Uani 1 1 d . . .
C12 C 0.48497(11) -0.0056(3) 0.20966(9) 0.0459(4) Uani 1 1 d . . .
C13 C 0.41472(10) 0.1376(2) 0.16437(8) 0.0383(4) Uani 1 1 d . . .
C14 C 0.26394(10) 0.2672(2) 0.15149(8) 0.0390(4) Uani 1 1 d . . .
C15 C 0.18833(12) 0.3874(3) 0.16037(11) 0.0502(4) Uani 1 1 d . . .
C16 C 0.11107(14) 0.4007(4) 0.10410(13) 0.0638(5) Uani 1 1 d . . .
C17 C 0.10834(15) 0.2984(4) 0.04182(13) 0.0727(6) Uani 1 1 d . . .
C18 C 0.18477(14) 0.1764(4) 0.03333(11) 0.0621(5) Uani 1 1 d . . .
C19 C 0.26227(11) 0.1618(3) 0.08891(9) 0.0423(4) Uani 1 1 d . . .
C20 C 0.35092(11) 0.0320(3) 0.09746(9) 0.0420(4) Uani 1 1 d . . .
C21 C 0.38037(15) 0.3611(4) 0.26108(11) 0.0538(5) Uani 1 1 d . . .
C22 C 0.32706(16) -0.1965(3) 0.11319(13) 0.0594(5) Uani 1 1 d . . .
C23 C 0.39561(17) 0.0340(4) 0.03434(11) 0.0591(5) Uani 1 1 d . . .
N1 N 0.34744(9) 0.2231(2) 0.20117(7) 0.0406(3) Uani 1 1 d . . .
O1 O 0.46233(7) 0.31962(17) 0.14223(6) 0.0443(3) Uani 1 1 d . . .
H2 H 0.5417(14) 0.585(3) 0.0827(10) 0.062(6) Uiso 1 1 d . . .
H3 H 0.6965(15) 0.583(4) 0.0661(12) 0.075(6) Uiso 1 1 d . . .
H5 H 0.8488(14) 0.415(3) 0.0818(11) 0.066(6) Uiso 1 1 d . . .
H6 H 0.9536(15) 0.135(3) 0.1289(10) 0.065(6) Uiso 1 1 d . . .
H7 H 0.9034(15) -0.140(3) 0.1909(11) 0.071(6) Uiso 1 1 d . . .
H8 H 0.7503(13) -0.140(3) 0.2092(10) 0.058(5) Uiso 1 1 d . . .
H11 H 0.6158(12) -0.104(3) 0.2352(9) 0.050(5) Uiso 1 1 d . . .
H12 H 0.4614(12) -0.103(3) 0.2415(10) 0.054(5) Uiso 1 1 d . . .
H15 H 0.1888(13) 0.470(3) 0.2065(10) 0.057(5) Uiso 1 1 d . . .
H16 H 0.0552(16) 0.492(4) 0.1107(11) 0.079(7) Uiso 1 1 d . . .
H17 H 0.0556(18) 0.290(4) 0.0047(14) 0.096(8) Uiso 1 1 d . . .
H18 H 0.1850(12) 0.099(3) -0.0104(10) 0.050(5) Uiso 1 1 d . . .
H211 H 0.4023(17) 0.494(4) 0.2443(13) 0.093(8) Uiso 1 1 d . . .
H212 H 0.3305(16) 0.378(4) 0.2873(12) 0.083(7) Uiso 1 1 d . . .
H213 H 0.4356(18) 0.291(4) 0.2942(13) 0.089(8) Uiso 1 1 d . . .
H221 H 0.3014(14) -0.207(3) 0.1567(11) 0.067(6) Uiso 1 1 d . . .
H222 H 0.2736(14) -0.263(3) 0.0677(11) 0.065(6) Uiso 1 1 d . . .
H223 H 0.3825(15) -0.287(3) 0.1205(10) 0.064(6) Uiso 1 1 d . . .
H231 H 0.4576(16) -0.050(4) 0.0464(12) 0.079(7) Uiso 1 1 d . . .
H232 H 0.4085(15) 0.183(4) 0.0200(12) 0.075(7) Uiso 1 1 d . . .
H233 H 0.3536(16) -0.038(4) -0.0040(13) 0.085(8) Uiso 1 1 d . . .

loop_
_atom_site_aniso_label
_atom_site_aniso_U_11
_atom_site_aniso_U_22
_atom_site_aniso_U_33
_atom_site_aniso_U_23
_atom_site_aniso_U_13
_atom_site_aniso_U_12
C1 0.0350(7) 0.0370(8) 0.0431(8) 0.0045(6) 0.0137(6) 0.0009(6)
C2 0.0478(10) 0.0401(9) 0.0640(11) 0.0141(8) 0.0200(8) 0.0030(8)
C3 0.0502(10) 0.0448(10) 0.0676(12) 0.0128(9) 0.0243(9) -0.0064(8)
C4 0.0370(8) 0.0499(10) 0.0437(9) -0.0011(7) 0.0122(7) -0.0064(7)
C5 0.0423(9) 0.0670(12) 0.0548(11) -0.0014(9) 0.0181(8) -0.0104(9)
C6 0.0330(9) 0.0852(15) 0.0621(12) -0.0055(11) 0.0144(8) -0.0030(9)
C7 0.0385(9) 0.0767(14) 0.0667(12) 0.0087(11) 0.0100(8) 0.0130(9)
C8 0.0367(8) 0.0619(12) 0.0522(10) 0.0097(9) 0.0095(7) 0.0067(8)
C9 0.0331(7) 0.0458(9) 0.0347(8) 0.0000(6) 0.0062(6) -0.0002(6)
C10 0.0334(7) 0.0398(8) 0.0368(8) 0.0050(6) 0.0088(6) 0.0002(6)
C11 0.0416(8) 0.0454(9) 0.0483(9) 0.0174(8) 0.0130(7) 0.0081(7)
C12 0.0433(9) 0.0457(9) 0.0528(10) 0.0191(8) 0.0196(7) 0.0056(7)
C13 0.0364(8) 0.0365(8) 0.0468(9) 0.0085(7) 0.0192(7) 0.0033(6)
C14 0.0345(7) 0.0376(8) 0.0481(9) 0.0045(7) 0.0164(6) -0.0012(6)
C15 0.0417(9) 0.0475(10) 0.0673(12) 0.0023(9) 0.0245(8) 0.0050(7)
C16 0.0439(10) 0.0642(13) 0.0848(15) 0.0060(11) 0.0182(10) 0.0120(9)
C17 0.0437(11) 0.0891(17) 0.0765(15) 0.0100(13) -0.0035(10) 0.0107(11)
C18 0.0561(11) 0.0748(14) 0.0526(12) -0.0038(10) 0.0069(9) 0.0002(10)
C19 0.0380(8) 0.0432(9) 0.0467(9) 0.0028(7) 0.0117(7) 0.0007(7)
C20 0.0460(9) 0.0392(9) 0.0450(9) 0.0007(7) 0.0191(7) 0.0027(7)
C21 0.0547(11) 0.0594(12) 0.0507(11) -0.0079(9) 0.0191(9) -0.0058(9)
C22 0.0659(13) 0.0408(10) 0.0771(14) 0.0001(9) 0.0282(11) -0.0004(9)
C23 0.0652(13) 0.0692(15) 0.0501(11) -0.0045(10) 0.0281(10) 0.0033(11)
N1 0.0370(7) 0.0460(8) 0.0424(7) 0.0012(6) 0.0165(5) 0.0030(6)
O1 0.0366(6) 0.0387(6) 0.0620(7) 0.0149(5) 0.0207(5) 0.0053(5)

loop_
_atom_type_symbol
_atom_type_description
_atom_type_scat_dispersion_real
_atom_type_scat_dispersion_imag
_atom_type_scat_source
C C 0.0033 0.0016 'International Tables Vol C Tables 4.2.6.8 and 6.1.1.4'
H H 0.0000 0.0000 'International Tables Vol C Tables 4.2.6.8 and 6.1.1.4'
N N 0.0061 0.0033 'International Tables Vol C Tables 4.2.6.8 and 6.1.1.4'
O O 0.0106 0.0060 'International Tables Vol C Tables 4.2.6.8 and 6.1.1.4'

loop_
_geom_angle_atom_site_label_1
_geom_angle_atom_site_label_2
_geom_angle_atom_site_label_3
_geom_angle
_geom_angle_site_symmetry_1
_geom_angle_site_symmetry_3
_geom_angle_publ_flag
O1 C1 C10 122.56(13) . . ?
O1 C1 C2 115.76(14) . . ?
C10 C1 C2 121.65(14) . . ?
C3 C2 C1 119.53(17) . . ?
C3 C2 H2 122.3(12) . . ?
C1 C2 H2 118.1(12) . . ?
C2 C3 C4 121.70(16) . . ?
C2 C3 H3 120.1(13) . . ?
C4 C3 H3 118.2(13) . . ?
C3 C4 C5 122.10(16) . . ?
C3 C4 C9 118.69(14) . . ?
C5 C4 C9 119.21(17) . . ?
C6 C5 C4 121.03(19) . . ?
C6 C5 H5 122.3(12) . . ?
C4 C5 H5 116.6(12) . . ?
C5 C6 C7 119.99(17) . . ?
C5 C6 H6 122.1(13) . . ?
C7 C6 H6 117.9(12) . . ?
C8 C7 C6 120.52(19) . . ?
C8 C7 H7 120.6(12) . . ?
C6 C7 H7 118.8(12) . . ?
C7 C8 C9 121.41(19) . . ?
C7 C8 H8 119.1(11) . . ?
C9 C8 H8 119.5(11) . . ?
C8 C9 C4 117.84(15) . . ?
C8 C9 C10 122.95(15) . . ?
C4 C9 C10 119.21(14) . . ?
C1 C10 C9 119.19(14) . . ?
C1 C10 C11 116.69(13) . . ?
C9 C10 C11 124.03(14) . . ?
C12 C11 C10 121.14(15) . . ?
C12 C11 H11 120.1(11) . . ?
C10 C11 H11 118.7(11) . . ?
C11 C12 C13 122.60(14) . . ?
C11 C12 H12 120.2(11) . . ?
C13 C12 H12 117.2(11) . . ?
N1 C13 O1 105.90(12) . . ?
N1 C13 C12 112.73(13) . . ?
O1 C13 C12 110.22(12) . . ?
N1 C13 C20 103.38(12) . . ?
O1 C13 C20 108.89(12) . . ?
C12 C13 C20 115.13(14) . . ?
C15 C14 C19 121.64(16) . . ?
C15 C14 N1 128.04(16) . . ?
C19 C14 N1 110.24(13) . . ?
C16 C15 C14 117.52(18) . . ?
C16 C15 H15 119.7(11) . . ?
C14 C15 H15 122.7(11) . . ?
C17 C16 C15 121.64(19) . . ?
C17 C16 H16 121.1(12) . . ?
C15 C16 H16 117.3(12) . . ?
C16 C17 C18 120.5(2) . . ?
C16 C17 H17 124.4(16) . . ?
C18 C17 H17 114.7(16) . . ?
C19 C18 C17 118.5(2) . . ?
C19 C18 H18 118.7(11) . . ?
C17 C18 H18 122.8(11) . . ?
C18 C19 C14 120.17(16) . . ?
C18 C19 C20 130.59(17) . . ?
C14 C19 C20 109.12(14) . . ?
C19 C20 C23 115.15(15) . . ?
C19 C20 C22 107.90(14) . . ?
C23 C20 C22 109.18(16) . . ?
C19 C20 C13 100.78(12) . . ?
C23 C20 C13 112.67(15) . . ?
C22 C20 C13 110.86(15) . . ?
N1 C21 H211 108.8(15) . . ?
N1 C21 H212 109.7(14) . . ?
H211 C21 H212 114(2) . . ?
N1 C21 H213 108.4(14) . . ?
H211 C21 H213 108(2) . . ?
H212 C21 H213 107.1(19) . . ?
C20 C22 H221 112.1(12) . . ?
C20 C22 H222 110.4(11) . . ?
H221 C22 H222 108.3(15) . . ?
C20 C22 H223 111.4(12) . . ?
H221 C22 H223 107.3(17) . . ?
H222 C22 H223 107.1(16) . . ?
C20 C23 H231 109.4(13) . . ?
C20 C23 H232 111.8(12) . . ?
H231 C23 H232 109.5(17) . . ?
C20 C23 H233 107.8(14) . . ?
H231 C23 H233 107.4(19) . . ?
H232 C23 H233 110.8(19) . . ?
C14 N1 C21 120.60(15) . . ?
C14 N1 C13 108.37(12) . . ?
C21 N1 C13 119.25(13) . . ?
C1 O1 C13 120.92(11) . . ?

loop_
_geom_bond_atom_site_label_1
_geom_bond_atom_site_label_2
_geom_bond_distance
_geom_bond_site_symmetry_2
_geom_bond_publ_flag
C1 O1 1.3657(17) . ?
C1 C10 1.375(2) . ?
C1 C2 1.405(2) . ?
C2 C3 1.358(2) . ?
C2 H2 0.96(2) . ?
C3 C4 1.412(2) . ?
C3 H3 0.97(2) . ?
C4 C5 1.416(2) . ?
C4 C9 1.421(2) . ?
C5 C6 1.352(3) . ?
C5 H5 0.97(2) . ?
C6 C7 1.403(3) . ?
C6 H6 0.97(2) . ?
C7 C8 1.362(2) . ?
C7 H7 0.99(2) . ?
C8 C9 1.408(2) . ?
C8 H8 0.98(2) . ?
C9 C10 1.428(2) . ?
C10 C11 1.454(2) . ?
C11 C12 1.320(2) . ?
C11 H11 0.932(19) . ?
C12 C13 1.495(2) . ?
C12 H12 0.992(19) . ?
C13 N1 1.4510(19) . ?
C13 O1 1.4646(18) . ?
C13 C20 1.566(2) . ?
C14 C15 1.386(2) . ?
C14 C19 1.387(2) . ?
C14 N1 1.398(2) . ?
C15 C16 1.381(3) . ?
C15 H15 1.04(2) . ?
C16 C17 1.369(3) . ?
C16 H16 1.03(2) . ?
C17 C18 1.400(3) . ?
C17 H17 0.93(3) . ?
C18 C19 1.376(3) . ?
C18 H18 0.984(19) . ?
C19 C20 1.511(2) . ?
C20 C23 1.522(2) . ?
C20 C22 1.539(3) . ?
C21 N1 1.449(2) . ?
C21 H211 0.98(3) . ?
C21 H212 0.99(2) . ?
C21 H213 1.01(3) . ?
C22 H221 1.01(2) . ?
C22 H222 1.12(2) . ?
C22 H223 0.98(2) . ?
C23 H231 1.03(2) . ?
C23 H232 1.02(2) . ?
C23 H233 0.97(3) . ?

loop_
_geom_torsion_atom_site_label_1
_geom_torsion_atom_site_label_2
_geom_torsion_atom_site_label_3
_geom_torsion_atom_site_label_4
_geom_torsion
_geom_torsion_site_symmetry_1
_geom_torsion_site_symmetry_2
_geom_torsion_site_symmetry_3
_geom_torsion_site_symmetry_4
_geom_torsion_publ_flag
O1 C1 C2 C3 179.52(17) . . . . ?
C10 C1 C2 C3 1.4(3) . . . . ?
C1 C2 C3 C4 0.4(3) . . . . ?
C2 C3 C4 C5 178.24(18) . . . . ?
C2 C3 C4 C9 -1.2(3) . . . . ?
C3 C4 C5 C6 -179.68(18) . . . . ?
C9 C4 C5 C6 -0.2(3) . . . . ?
C4 C5 C6 C7 -0.1(3) . . . . ?
C5 C6 C7 C8 0.2(3) . . . . ?
C6 C7 C8 C9 -0.1(3) . . . . ?
C7 C8 C9 C4 -0.2(3) . . . . ?
C7 C8 C9 C10 179.31(17) . . . . ?
C3 C4 C9 C8 179.83(16) . . . . ?
C5 C4 C9 C8 0.4(2) . . . . ?
C3 C4 C9 C10 0.3(2) . . . . ?
C5 C4 C9 C10 -179.16(15) . . . . ?
O1 C1 C10 C9 179.73(14) . . . . ?
C2 C1 C10 C9 -2.3(2) . . . . ?
O1 C1 C10 C11 -3.5(2) . . . . ?
C2 C1 C10 C11 174.48(16) . . . . ?
C8 C9 C10 C1 -178.10(16) . . . . ?
C4 C9 C10 C1 1.4(2) . . . . ?
C8 C9 C10 C11 5.4(3) . . . . ?
C4 C9 C10 C11 -175.11(15) . . . . ?
C1 C10 C11 C12 8.8(3) . . . . ?
C9 C10 C11 C12 -174.60(17) . . . . ?
C10 C11 C12 C13 5.5(3) . . . . ?
C11 C12 C13 N1 -140.65(18) . . . . ?
C11 C12 C13 O1 -22.6(2) . . . . ?
C11 C12 C13 C20 101.1(2) . . . . ?
C19 C14 C15 C16 -0.7(3) . . . . ?
N1 C14 C15 C16 -177.04(17) . . . . ?
C14 C15 C16 C17 0.4(3) . . . . ?
C15 C16 C17 C18 -0.1(4) . . . . ?
C16 C17 C18 C19 0.1(4) . . . . ?
C17 C18 C19 C14 -0.3(3) . . . . ?
C17 C18 C19 C20 175.03(19) . . . . ?
C15 C14 C19 C18 0.7(3) . . . . ?
N1 C14 C19 C18 177.60(17) . . . . ?
C15 C14 C19 C20 -175.59(15) . . . . ?
N1 C14 C19 C20 1.32(18) . . . . ?
C18 C19 C20 C23 45.2(3) . . . . ?
C14 C19 C20 C23 -139.00(17) . . . . ?
C18 C19 C20 C22 -77.0(2) . . . . ?
C14 C19 C20 C22 98.78(17) . . . . ?
C18 C19 C20 C13 166.76(19) . . . . ?
C14 C19 C20 C13 -17.47(16) . . . . ?
N1 C13 C20 C19 26.54(15) . . . . ?
O1 C13 C20 C19 -85.74(13) . . . . ?
C12 C13 C20 C19 149.93(13) . . . . ?
N1 C13 C20 C23 149.80(15) . . . . ?
O1 C13 C20 C23 37.52(18) . . . . ?
C12 C13 C20 C23 -86.81(18) . . . . ?
N1 C13 C20 C22 -87.50(16) . . . . ?
O1 C13 C20 C22 160.22(13) . . . . ?
C12 C13 C20 C22 35.89(18) . . . . ?
C15 C14 N1 C21 -23.3(2) . . . . ?
C19 C14 N1 C21 160.00(15) . . . . ?
C15 C14 N1 C13 -165.95(16) . . . . ?
C19 C14 N1 C13 17.38(17) . . . . ?
O1 C13 N1 C14 86.81(14) . . . . ?
C12 C13 N1 C14 -152.59(14) . . . . ?
C20 C13 N1 C14 -27.63(15) . . . . ?
O1 C13 N1 C21 -56.39(18) . . . . ?
C12 C13 N1 C21 64.2(2) . . . . ?
C20 C13 N1 C21 -170.83(15) . . . . ?
C10 C1 O1 C13 -16.1(2) . . . . ?
C2 C1 O1 C13 165.80(15) . . . . ?
N1 C13 O1 C1 149.78(13) . . . . ?
C12 C13 O1 C1 27.56(19) . . . . ?
C20 C13 O1 C1 -99.63(15) . . . . ?

loop_
_cod_related_entry_id
_cod_related_entry_database
_cod_related_entry_code
1 ChemSpider 2010795
